data_2223069
loop_
_publ_author_name
'Chan, Isa Y. H.'
'Bishop, Roger'
'Craig, Donald C.'
'Bhadbhade, Mohan M.'
'Scudder, Marcia L.'

_publ_section_title
;7\a,15\a-Dibromo-8,16-diphenyl-6,7,14,15-tetrahydro-6\a,14\a-epithiocycloocta[1,2-<i>b</i>:5,6-<i>b</i>']diquinoline
 deuterochloroform solvate
;
_journal_coeditor_code HB5037
_journal_issue 9
_journal_name_full 'Acta Crystallographica Section E'
_journal_page_first o2253
_journal_paper_doi 10.1107/S1600536809032978
_journal_volume 65
_journal_year 2009
_chemical_formula_iupac 'C34 H22 Br2 N2 S, C D Cl3'
_chemical_formula_moiety 'C34 H22 Br2 N2 S, C D Cl3'
_chemical_formula_sum 'C35 H22 Br2 Cl3 D N2 S'
_chemical_formula_weight 770.81
_chemical_name_systematic
;
7\a,15\a-Dibromo-8,16-diphenyl-6,7,14,15-tetrahydro-6\a,14\a-
epithiocycloocta[1,2-<i>b</i>:5,6-<i>b</i>']diquinoline deuterochloroform
solvate
;
_space_group_IT_number 2
_symmetry_cell_setting triclinic
_symmetry_space_group_name_Hall '-P 1'
_symmetry_space_group_name_H-M 'P -1'
_atom_sites_solution_hydrogens geom
_atom_sites_solution_primary direct
_atom_sites_solution_secondary difmap
_cell_angle_alpha 93.88(3)
_cell_angle_beta 99.43(3)
_cell_angle_gamma 92.50(3)
_cell_formula_units_Z 2
_cell_length_a 10.161(4)
_cell_length_b 10.246(5)
_cell_length_c 15.868(6)
_cell_measurement_reflns_used 11
_cell_measurement_temperature 294(2)
_cell_measurement_theta_max 11.00
_cell_measurement_theta_min 10.00
_cell_volume 1623.4(12)
_computing_cell_refinement 'CAD-4 Manual (Schagen <i>et al.</i>,  1989)'
_computing_data_collection 'CAD-4 Manual (Schagen <i>et al.</i>,  1989)'
_computing_data_reduction 'CAD-4 Manual (Schagen <i>et al.</i>,  1989)'
_computing_molecular_graphics 'ORTEP-3 (Farrugia, 1997) and CrystalMaker (CrystalMaker, 2005)'
_computing_publication_material 'SHELXL97 (Sheldrick, 2008)'
_computing_structure_refinement 'SHELXL97 (Sheldrick, 2008)'
_computing_structure_solution 'SIR92 (Altomare <i>et al.</i>,  1994)'
_diffrn_ambient_temperature 294(2)
_diffrn_measured_fraction_theta_full 0.999
_diffrn_measured_fraction_theta_max 0.999
_diffrn_measurement_device_type 'Enraf--Nonius CAD-4'
_diffrn_measurement_method \w--2\q
_diffrn_radiation_monochromator graphite
_diffrn_radiation_source 'fine-focus sealed tube'
_diffrn_radiation_type MoK\a
_diffrn_radiation_wavelength 0.71073
_diffrn_reflns_av_R_equivalents 0.032
_diffrn_reflns_av_sigmaI/netI 0.0570
_diffrn_reflns_limit_h_max 11
_diffrn_reflns_limit_h_min -12
_diffrn_reflns_limit_k_max 12
_diffrn_reflns_limit_k_min -12
_diffrn_reflns_limit_l_max 18
_diffrn_reflns_limit_l_min 0
_diffrn_reflns_number 5894
_diffrn_reflns_theta_full 24.98
_diffrn_reflns_theta_max 24.98
_diffrn_reflns_theta_min 2.00
_diffrn_standards_decay_% 0
_diffrn_standards_interval_time 30
_diffrn_standards_number 1
_exptl_absorpt_coefficient_mu 2.836
_exptl_absorpt_correction_T_max 0.712
_exptl_absorpt_correction_T_min 0.489
_exptl_absorpt_correction_type analytical
_exptl_absorpt_process_details '(de Meulenaer & Tompa, 1965)'
_exptl_crystal_colour colourless
_exptl_crystal_density_diffrn 1.575
_exptl_crystal_density_method 'not measured'
_exptl_crystal_description blocks
_exptl_crystal_F_000 768
_exptl_crystal_size_max 0.26
_exptl_crystal_size_mid 0.24
_exptl_crystal_size_min 0.12
_refine_diff_density_max 0.495
_refine_diff_density_min -0.641
_refine_ls_extinction_method none
_refine_ls_goodness_of_fit_ref 0.836
_refine_ls_hydrogen_treatment mixed
_refine_ls_matrix_type full
_refine_ls_number_parameters 432
_refine_ls_number_reflns 5692
_refine_ls_number_restraints 436
_refine_ls_restrained_S_all 0.828
_refine_ls_R_factor_all 0.0749
_refine_ls_R_factor_gt 0.0451
_refine_ls_shift/su_max 0.000
_refine_ls_shift/su_mean 0.000
_refine_ls_structure_factor_coef Fsqd
_refine_ls_weighting_details 'calc w=1/[\s^2^(Fo^2^)+(0.1P)^2^+P] where P=(Fo^2^+2Fc^2^)/3'
_refine_ls_weighting_scheme calc
_refine_ls_wR_factor_gt 0.1231
_refine_ls_wR_factor_ref 0.1299
_reflns_number_gt 4210
_reflns_number_total 5692
_reflns_threshold_expression I>2\s(I)
_cod_data_source_file hb5037.cif
_cod_data_source_block I
_cod_depositor_comments
;
The following automatic conversions were performed:
'_symmetry_cell_setting' value 'Triclinic' changed to 'triclinic'
according to '/home/saulius/struct/CIF-dictionaries/cif_core.dic'
dictionary named 'cif_core.dic' version 2.4.1 from
2010-06-29.

'_exptl_absorpt_correction_type' value 'Analytical' changed
to 'analytical' according to
'/home/saulius/struct/CIF-dictionaries/cif_core.dic' dictionary named
'cif_core.dic' version 2.4.1 from 2010-06-29.

Automatic conversion script
Id: cif_fix_enum 1527 2010-12-29 10:47:43Z saulius 

The following automatic conversions were performed:

'_symmetry_cell_setting' value 'Triclinic' changed to 'triclinic'
according to /home/saulius/struct/CIF-dictionaries/cif_core.dic
dictionary named 'cif_core.dic' version 2.4.1 from
2010-06-29.

'_exptl_absorpt_correction_type' value 'Analytical'
changed to 'analytical' according to
/home/saulius/struct/CIF-dictionaries/cif_core.dic dictionary named
'cif_core.dic' version 2.4.1 from 2010-06-29.

Automatic conversion script
Id: cif_fix_values 1715 2011-07-08 13:25:40Z adriana 
;
_cod_original_formula_sum 'C35 H22 Br2 Cl3 D1 N2 S'
_cod_database_code 2223069
_cod_database_fobs_code 2223069

loop_
_symmetry_equiv_pos_as_xyz
'x, y, z'
'-x, -y, -z'

loop_
_atom_site_type_symbol
_atom_site_label
_atom_site_fract_x
_atom_site_fract_y
_atom_site_fract_z
_atom_site_U_iso_or_equiv
_atom_site_adp_type
_atom_site_calc_flag
_atom_site_refinement_flags
_atom_site_occupancy
_atom_site_disorder_assembly
_atom_site_disorder_group
C C1C' 0.0673(7) 0.8408(6) 0.8664(4) 0.114(2) Uani d DU 1 . .
D D1C' 0.0960 0.7680 0.9030 0.137 Uiso calc RD 1 A 1
Cl Cl1C 0.1613(13) 0.9741(11) 0.9107(9) 0.197(5) Uani d PDU 0.53(2) B 1
Cl Cl2C 0.0864(11) 0.7870(9) 0.7614(4) 0.163(4) Uani d PDU 0.53(2) B 1
Cl Cl3C -0.1006(7) 0.8557(12) 0.8705(10) 0.142(3) Uani d PDU 0.53(2) B 1
Cl Cl1' 0.1385(9) 0.9940(6) 0.9039(8) 0.141(3) Uani d PDU 0.47(2) B 2
Cl Cl2' 0.0872(12) 0.835(2) 0.7613(5) 0.208(5) Uani d PDU 0.47(2) B 2
Cl Cl3' -0.0929(12) 0.8162(17) 0.8811(15) 0.198(6) Uani d PDU 0.47(2) B 2
Br Br1 0.12588(5) 0.05682(4) 0.58378(3) 0.05792(17) Uani d U 1 . .
Br Br2 0.22328(4) 0.53263(4) 0.90496(3) 0.04953(15) Uani d U 1 . .
N N1 0.1465(3) 0.5410(3) 0.6081(2) 0.0426(8) Uani d U 1 . .
N N2 0.4967(3) 0.2104(3) 0.7913(2) 0.0383(7) Uani d U 1 . .
S S1 0.11551(10) 0.26209(10) 0.76288(7) 0.0448(3) Uani d U 1 . .
C C1 0.1492(4) 0.4236(4) 0.7312(2) 0.0390(9) Uani d U 1 . .
C C2 0.1736(4) 0.4270(4) 0.6392(2) 0.0369(8) Uani d U 1 . .
C C3 0.2294(4) 0.3238(4) 0.5954(2) 0.0368(8) Uani d U 1 . .
C C4 0.2600(4) 0.1981(4) 0.6354(2) 0.0386(8) Uani d U 1 . .
C C5 0.2671(4) 0.2031(4) 0.7328(3) 0.0391(8) Uani d U 1 . .
C C6 0.3919(4) 0.2822(4) 0.7772(2) 0.0349(8) Uani d U 1 . .
C C7 0.3956(4) 0.4196(3) 0.7990(2) 0.0329(8) Uani d U 1 . .
C C8 0.2695(4) 0.4926(4) 0.7892(2) 0.0383(9) Uani d U 1 . .
C C9 0.1710(4) 0.5593(4) 0.5278(3) 0.0430(9) Uani d U 1 . .
C C10 0.1405(5) 0.6812(4) 0.4937(3) 0.0531(11) Uani d U 1 . .
H H10 0.1031 0.7466 0.5264 0.064 Uiso calc R 1 . .
C C11 0.1644(5) 0.7041(5) 0.4151(3) 0.0625(12) Uani d U 1 . .
H H11 0.1433 0.7858 0.3929 0.075 Uiso calc R 1 . .
C C12 0.2197(5) 0.6107(5) 0.3651(3) 0.0650(13) Uani d U 1 . .
H H12 0.2363 0.6294 0.3099 0.078 Uiso calc R 1 . .
C C13 0.2499(5) 0.4924(5) 0.3959(3) 0.0571(11) Uani d U 1 . .
H H13 0.2862 0.4286 0.3614 0.069 Uiso calc R 1 . .
C C14 0.2278(4) 0.4640(4) 0.4783(3) 0.0447(9) Uani d U 1 . .
C C15 0.2573(4) 0.3430(4) 0.5148(3) 0.0421(9) Uani d U 1 . .
C C16 0.6163(4) 0.2717(4) 0.8271(2) 0.0382(8) Uani d U 1 . .
C C17 0.7270(4) 0.1935(4) 0.8455(3) 0.0471(10) Uani d U 1 . .
H H17 0.7161 0.1011 0.8340 0.056 Uiso calc R 1 . .
C C18 0.8490(4) 0.2505(5) 0.8796(3) 0.0555(11) Uani d U 1 . .
H H18 0.9224 0.1969 0.8931 0.067 Uiso calc R 1 . .
C C19 0.8689(4) 0.3867(5) 0.8953(3) 0.0579(12) Uani d U 1 . .
H H19 0.9556 0.4253 0.9170 0.070 Uiso calc R 1 . .
C C20 0.7626(4) 0.4635(4) 0.8792(3) 0.0492(10) Uani d U 1 . .
H H20 0.7764 0.5557 0.8905 0.059 Uiso calc R 1 . .
C C21 0.6328(4) 0.4095(4) 0.8463(2) 0.0382(8) Uani d U 1 . .
C C22 0.5179(4) 0.4835(4) 0.8319(2) 0.0373(8) Uani d U 1 . .
C C23 0.3176(5) 0.2394(4) 0.4643(3) 0.0479(10) Uani d U 1 . .
C C24 0.4528(5) 0.2252(5) 0.4776(3) 0.0635(13) Uani d U 1 . .
H H24 0.5103 0.2831 0.5181 0.076 Uiso calc R 1 . .
C C25 0.5059(7) 0.1250(7) 0.4310(4) 0.0881(19) Uani d U 1 . .
H H25 0.5993 0.1139 0.4411 0.106 Uiso calc R 1 . .
C C26 0.4250(8) 0.0445(6) 0.3721(4) 0.0868(18) Uani d U 1 . .
H H26 0.4616 -0.0228 0.3405 0.104 Uiso calc R 1 . .
C C27 0.2903(8) 0.0594(6) 0.3575(4) 0.0859(17) Uani d U 1 . .
H H27 0.2339 0.0020 0.3159 0.103 Uiso calc R 1 . .
C C28 0.2352(6) 0.1577(5) 0.4029(3) 0.0686(14) Uani d U 1 . .
H H28 0.1417 0.1687 0.3919 0.082 Uiso calc R 1 . .
C C29 0.5295(4) 0.6274(4) 0.8582(3) 0.0404(9) Uani d U 1 . .
C C30 0.5095(5) 0.7195(4) 0.7992(3) 0.0535(11) Uani d U 1 . .
H H30 0.4902 0.6929 0.7398 0.064 Uiso calc R 1 . .
C C31 0.5173(6) 0.8518(5) 0.8265(4) 0.0708(14) Uani d U 1 . .
H H31 0.5026 0.9153 0.7855 0.085 Uiso calc R 1 . .
C C32 0.5463(6) 0.8915(5) 0.9125(4) 0.0700(14) Uani d U 1 . .
H H32 0.5513 0.9821 0.9306 0.084 Uiso calc R 1 . .
C C33 0.5677(5) 0.8008(5) 0.9714(3) 0.0631(13) Uani d U 1 . .
H H33 0.5890 0.8278 1.0308 0.076 Uiso calc R 1 . .
C C34 0.5582(5) 0.6691(4) 0.9444(3) 0.0498(10) Uani d U 1 . .
H H34 0.5716 0.6060 0.9858 0.060 Uiso calc R 1 . .
H H1 0.080(4) 0.472(4) 0.739(2) 0.038(11) Uiso d . 1 . .
H H4 0.349(4) 0.158(4) 0.622(2) 0.039(10) Uiso d . 1 . .
H H5 0.273(4) 0.120(4) 0.751(3) 0.038(10) Uiso d . 1 . .
H H8 0.284(4) 0.577(4) 0.775(2) 0.036(10) Uiso d . 1 . .

loop_
_atom_site_aniso_label
_atom_site_aniso_U_11
_atom_site_aniso_U_22
_atom_site_aniso_U_33
_atom_site_aniso_U_12
_atom_site_aniso_U_13
_atom_site_aniso_U_23
C1C' 0.137(5) 0.087(4) 0.128(5) 0.040(4) 0.037(5) 0.015(4)
Cl1C 0.137(6) 0.205(9) 0.220(9) -0.029(6) -0.043(7) 0.019(6)
Cl2C 0.225(8) 0.167(5) 0.118(4) 0.147(6) 0.045(4) 0.039(3)
Cl3C 0.106(4) 0.095(6) 0.236(8) 0.010(3) 0.065(4) 0.009(5)
Cl1' 0.118(5) 0.063(3) 0.256(10) 0.012(3) 0.068(6) 0.006(4)
Cl2' 0.159(8) 0.369(16) 0.091(4) 0.013(9) -0.004(4) 0.044(6)
Cl3' 0.179(8) 0.110(9) 0.323(14) -0.048(6) 0.106(9) 0.018(8)
Br1 0.0681(3) 0.0409(3) 0.0561(3) -0.0073(2) -0.0066(2) -0.0104(2)
Br2 0.0486(3) 0.0618(3) 0.0377(2) 0.0112(2) 0.00862(18) -0.00863(19)
N1 0.0443(19) 0.0419(19) 0.0382(18) 0.0076(15) -0.0018(15) -0.0026(14)
N2 0.0404(17) 0.0361(17) 0.0378(17) 0.0034(14) 0.0062(14) -0.0016(14)
S1 0.0413(6) 0.0459(6) 0.0466(6) -0.0004(4) 0.0075(4) 0.0001(5)
C1 0.039(2) 0.041(2) 0.036(2) 0.0077(17) 0.0047(17) -0.0043(16)
C2 0.0314(19) 0.039(2) 0.038(2) 0.0019(15) 0.0013(15) -0.0015(16)
C3 0.035(2) 0.036(2) 0.0352(19) -0.0008(15) -0.0010(16) -0.0053(15)
C4 0.042(2) 0.034(2) 0.036(2) -0.0020(16) -0.0009(16) -0.0065(16)
C5 0.040(2) 0.032(2) 0.044(2) 0.0012(16) 0.0022(17) 0.0042(17)
C6 0.039(2) 0.037(2) 0.0287(18) 0.0028(15) 0.0078(15) 0.0004(15)
C7 0.0392(19) 0.0315(18) 0.0279(18) 0.0037(15) 0.0062(15) -0.0027(14)
C8 0.041(2) 0.041(2) 0.0328(19) 0.0089(17) 0.0073(16) -0.0042(17)
C9 0.046(2) 0.038(2) 0.041(2) 0.0068(17) -0.0061(17) -0.0001(16)
C10 0.062(3) 0.045(2) 0.051(3) 0.008(2) 0.002(2) 0.0029(19)
C11 0.072(3) 0.054(3) 0.059(3) 0.005(2) -0.003(2) 0.016(2)
C12 0.075(3) 0.073(3) 0.047(3) 0.002(3) 0.008(2) 0.017(2)
C13 0.067(3) 0.060(3) 0.046(2) 0.012(2) 0.013(2) 0.006(2)
C14 0.046(2) 0.049(2) 0.038(2) 0.0064(18) 0.0017(18) 0.0002(17)
C15 0.039(2) 0.046(2) 0.038(2) 0.0046(17) 0.0002(17) -0.0051(16)
C16 0.040(2) 0.042(2) 0.033(2) 0.0051(16) 0.0083(16) 0.0000(16)
C17 0.046(2) 0.049(2) 0.048(2) 0.0093(18) 0.0102(19) -0.0002(19)
C18 0.036(2) 0.072(3) 0.059(3) 0.013(2) 0.009(2) 0.000(2)
C19 0.035(2) 0.075(3) 0.062(3) 0.001(2) 0.010(2) -0.009(2)
C20 0.042(2) 0.052(2) 0.053(3) -0.0040(18) 0.0112(19) -0.007(2)
C21 0.039(2) 0.045(2) 0.032(2) 0.0013(16) 0.0108(16) -0.0037(16)
C22 0.045(2) 0.039(2) 0.0282(18) 0.0000(16) 0.0089(16) -0.0004(15)
C23 0.061(3) 0.044(2) 0.040(2) 0.0096(19) 0.0114(19) -0.0020(18)
C24 0.067(3) 0.070(3) 0.057(3) 0.021(2) 0.015(2) 0.005(2)
C25 0.096(4) 0.112(5) 0.066(4) 0.060(4) 0.027(3) 0.008(3)
C26 0.148(5) 0.069(4) 0.057(3) 0.051(4) 0.042(4) 0.008(3)
C27 0.137(5) 0.063(3) 0.058(3) 0.009(4) 0.025(3) -0.018(3)
C28 0.086(4) 0.068(3) 0.048(3) 0.009(3) 0.008(2) -0.020(2)
C29 0.038(2) 0.038(2) 0.045(2) 0.0015(16) 0.0084(17) -0.0039(17)
C30 0.070(3) 0.045(2) 0.046(2) -0.004(2) 0.015(2) 0.0007(19)
C31 0.099(4) 0.043(3) 0.077(3) 0.004(3) 0.029(3) 0.016(2)
C32 0.096(4) 0.038(3) 0.081(3) -0.004(2) 0.036(3) -0.010(2)
C33 0.078(3) 0.051(3) 0.057(3) -0.008(2) 0.015(3) -0.018(2)
C34 0.062(3) 0.043(2) 0.042(2) 0.000(2) 0.008(2) -0.0035(18)

loop_
_atom_type_symbol
_atom_type_description
_atom_type_scat_dispersion_real
_atom_type_scat_dispersion_imag
_atom_type_scat_source
C C 0.0033 0.0016 'International Tables Vol C Tables 4.2.6.8 and 6.1.1.4'
H H 0.0000 0.0000 'International Tables Vol C Tables 4.2.6.8 and 6.1.1.4'
Br Br -0.2901 2.4595 'International Tables Vol C Tables 4.2.6.8 and 6.1.1.4'
Cl Cl 0.1484 0.1585 'International Tables Vol C Tables 4.2.6.8 and 6.1.1.4'
N N 0.0061 0.0033 'International Tables Vol C Tables 4.2.6.8 and 6.1.1.4'
S S 0.1246 0.1234 'International Tables Vol C Tables 4.2.6.8 and 6.1.1.4'

loop_
_geom_angle_atom_site_label_1
_geom_angle_atom_site_label_2
_geom_angle_atom_site_label_3
_geom_angle_site_symmetry_1
_geom_angle_site_symmetry_3
_geom_angle
_geom_angle_publ_flag
Cl1C C1C' Cl2C . . 116.3(8) ?
Cl1C C1C' Cl3C . . 112.5(7) ?
Cl3C C1C' Cl2C . . 109.4(7) ?
Cl2' C1C' Cl1' . . 101.7(9) ?
Cl3' C1C' Cl1' . . 114.3(7) ?
Cl3' C1C' Cl2' . . 114.2(10) ?
Cl1C C1C' D1C' . . 106.0 ?
Cl2C C1C' D1C' . . 106.0 ?
Cl3C C1C' D1C' . . 106.0 ?
Cl1' C1C' D1C' . . 115.4 ?
Cl2' C1C' D1C' . . 120.7 ?
Cl3' C1C' D1C' . . 91.2 ?
C2 N1 C9 . . 117.7(3) ?
C6 N2 C16 . . 118.1(3) ?
C1 S1 C5 . . 92.66(19) ?
C8 C1 C2 . . 107.7(3) ?
C8 C1 S1 . . 111.4(3) ?
C2 C1 S1 . . 114.3(3) ?
C8 C1 H1 . . 105(3) ?
C2 C1 H1 . . 109(3) ?
S1 C1 H1 . . 109(3) ?
N1 C2 C3 . . 124.4(4) ?
N1 C2 C1 . . 111.9(3) ?
C3 C2 C1 . . 123.5(3) ?
C15 C3 C2 . . 118.1(4) ?
C15 C3 C4 . . 120.6(3) ?
C2 C3 C4 . . 121.4(3) ?
C3 C4 C5 . . 115.5(3) ?
C3 C4 Br1 . . 110.4(3) ?
C5 C4 Br1 . . 107.7(3) ?
C3 C4 H4 . . 114(2) ?
C5 C4 H4 . . 107(2) ?
Br1 C4 H4 . . 101(2) ?
C6 C5 C4 . . 110.1(3) ?
C6 C5 S1 . . 113.3(3) ?
C4 C5 S1 . . 110.8(3) ?
C6 C5 H5 . . 107(2) ?
C4 C5 H5 . . 110(2) ?
S1 C5 H5 . . 106(2) ?
N2 C6 C7 . . 123.9(3) ?
N2 C6 C5 . . 112.6(3) ?
C7 C6 C5 . . 123.4(3) ?
C22 C7 C6 . . 118.2(3) ?
C22 C7 C8 . . 120.9(3) ?
C6 C7 C8 . . 120.9(3) ?
C7 C8 C1 . . 115.8(3) ?
C7 C8 Br2 . . 108.5(3) ?
C1 C8 Br2 . . 109.1(3) ?
C7 C8 H8 . . 112(2) ?
C1 C8 H8 . . 112(2) ?
Br2 C8 H8 . . 99(2) ?
N1 C9 C14 . . 123.0(4) ?
N1 C9 C10 . . 118.0(4) ?
C14 C9 C10 . . 119.0(4) ?
C11 C10 C9 . . 120.0(4) ?
C11 C10 H10 . . 120.0 ?
C9 C10 H10 . . 120.0 ?
C10 C11 C12 . . 121.7(5) ?
C10 C11 H11 . . 119.2 ?
C12 C11 H11 . . 119.2 ?
C13 C12 C11 . . 119.8(5) ?
C13 C12 H12 . . 120.1 ?
C11 C12 H12 . . 120.1 ?
C12 C13 C14 . . 120.7(5) ?
C12 C13 H13 . . 119.6 ?
C14 C13 H13 . . 119.6 ?
C13 C14 C9 . . 118.7(4) ?
C13 C14 C15 . . 123.9(4) ?
C9 C14 C15 . . 117.4(4) ?
C3 C15 C14 . . 119.4(4) ?
C3 C15 C23 . . 121.6(4) ?
C14 C15 C23 . . 119.0(4) ?
N2 C16 C17 . . 117.8(4) ?
N2 C16 C21 . . 122.5(3) ?
C17 C16 C21 . . 119.7(4) ?
C18 C17 C16 . . 119.9(4) ?
C18 C17 H17 . . 120.0 ?
C16 C17 H17 . . 120.0 ?
C17 C18 C19 . . 121.4(4) ?
C17 C18 H18 . . 119.3 ?
C19 C18 H18 . . 119.3 ?
C20 C19 C18 . . 119.4(4) ?
C20 C19 H19 . . 120.3 ?
C18 C19 H19 . . 120.3 ?
C19 C20 C21 . . 121.8(4) ?
C19 C20 H20 . . 119.1 ?
C21 C20 H20 . . 119.1 ?
C20 C21 C22 . . 124.3(4) ?
C20 C21 C16 . . 117.7(4) ?
C22 C21 C16 . . 117.9(3) ?
C7 C22 C21 . . 119.1(3) ?
C7 C22 C29 . . 121.4(3) ?
C21 C22 C29 . . 119.4(3) ?
C24 C23 C28 . . 119.7(4) ?
C24 C23 C15 . . 121.1(4) ?
C28 C23 C15 . . 119.2(4) ?
C23 C24 C25 . . 119.7(5) ?
C23 C24 H24 . . 120.1 ?
C25 C24 H24 . . 120.1 ?
C26 C25 C24 . . 120.3(6) ?
C26 C25 H25 . . 119.8 ?
C24 C25 H25 . . 119.8 ?
C25 C26 C27 . . 120.2(5) ?
C25 C26 H26 . . 119.9 ?
C27 C26 H26 . . 119.9 ?
C26 C27 C28 . . 120.6(6) ?
C26 C27 H27 . . 119.7 ?
C28 C27 H27 . . 119.7 ?
C23 C28 C27 . . 119.3(6) ?
C23 C28 H28 . . 120.3 ?
C27 C28 H28 . . 120.3 ?
C30 C29 C34 . . 118.7(4) ?
C30 C29 C22 . . 121.9(4) ?
C34 C29 C22 . . 119.4(4) ?
C29 C30 C31 . . 120.0(4) ?
C29 C30 H30 . . 120.0 ?
C31 C30 H30 . . 120.0 ?
C32 C31 C30 . . 120.5(5) ?
C32 C31 H31 . . 119.7 ?
C30 C31 H31 . . 119.7 ?
C33 C32 C31 . . 120.0(4) ?
C33 C32 H32 . . 120.0 ?
C31 C32 H32 . . 120.0 ?
C32 C33 C34 . . 119.6(5) ?
C32 C33 H33 . . 120.2 ?
C34 C33 H33 . . 120.2 ?
C33 C34 C29 . . 121.3(4) ?
C33 C34 H34 . . 119.4 ?
C29 C34 H34 . . 119.4 ?

loop_
_geom_bond_atom_site_label_1
_geom_bond_atom_site_label_2
_geom_bond_site_symmetry_2
_geom_bond_distance
_geom_bond_publ_flag
C1C' Cl1C . 1.676(8) ?
C1C' Cl2C . 1.765(8) ?
C1C' Cl3C . 1.730(9) ?
C1C' Cl1' . 1.724(9) ?
C1C' Cl2' . 1.711(10) ?
C1C' Cl3' . 1.692(12) ?
C1C' D1C' . 1.0000 ?
Br1 C4 . 1.981(4) ?
Br2 C8 . 1.990(4) ?
N1 C2 . 1.322(5) ?
N1 C9 . 1.361(5) ?
N2 C6 . 1.319(5) ?
N2 C16 . 1.361(5) ?
S1 C1 . 1.796(4) ?
S1 C5 . 1.802(4) ?
C1 C8 . 1.519(6) ?
C1 C2 . 1.523(5) ?
C1 H1 . 0.89(4) ?
C2 C3 . 1.416(5) ?
C3 C15 . 1.378(6) ?
C3 C4 . 1.497(5) ?
C4 C5 . 1.532(6) ?
C4 H4 . 1.06(4) ?
C5 C6 . 1.517(5) ?
C5 H5 . 0.92(4) ?
C6 C7 . 1.425(5) ?
C7 C22 . 1.385(5) ?
C7 C8 . 1.503(5) ?
C8 H8 . 0.92(4) ?
C9 C14 . 1.413(6) ?
C9 C10 . 1.422(6) ?
C10 C11 . 1.343(7) ?
C10 H10 . 0.9500 ?
C11 C12 . 1.396(7) ?
C11 H11 . 0.9500 ?
C12 C13 . 1.365(7) ?
C12 H12 . 0.9500 ?
C13 C14 . 1.410(6) ?
C13 H13 . 0.9500 ?
C14 C15 . 1.427(6) ?
C15 C23 . 1.500(6) ?
C16 C17 . 1.412(6) ?
C16 C21 . 1.421(6) ?
C17 C18 . 1.358(6) ?
C17 H17 . 0.9500 ?
C18 C19 . 1.400(7) ?
C18 H18 . 0.9500 ?
C19 C20 . 1.363(6) ?
C19 H19 . 0.9500 ?
C20 C21 . 1.411(6) ?
C20 H20 . 0.9500 ?
C21 C22 . 1.415(5) ?
C22 C29 . 1.499(5) ?
C23 C24 . 1.370(7) ?
C23 C28 . 1.382(7) ?
C24 C25 . 1.402(7) ?
C24 H24 . 0.9500 ?
C25 C26 . 1.348(9) ?
C25 H25 . 0.9500 ?
C26 C27 . 1.367(9) ?
C26 H26 . 0.9500 ?
C27 C28 . 1.390(7) ?
C27 H27 . 0.9500 ?
C28 H28 . 0.9500 ?
C29 C30 . 1.372(6) ?
C29 C34 . 1.386(6) ?
C30 C31 . 1.389(6) ?
C30 H30 . 0.9500 ?
C31 C32 . 1.377(7) ?
C31 H31 . 0.9500 ?
C32 C33 . 1.362(7) ?
C32 H32 . 0.9500 ?
C33 C34 . 1.382(6) ?
C33 H33 . 0.9500 ?
C34 H34 . 0.9500 ?
